data_2217137
loop_
_publ_author_name
'An, Yue'
'Zhou, Guang-Hua'
'Mu, Ping-Ping'
'Zhou, Xiao-Xia'
'Xing, Yong-Heng'

_publ_section_title Poly[methanoltetrakis[\m~3~-5-(4-methoxyphenyl)pyrazole-3-carboxylato(2{-})]tricopper(II)disodium(I)
_journal_coeditor_code IS2241
_journal_issue 1
_journal_name_full 'Acta Crystallographica Section E'
_journal_page_first m114
_journal_page_last m114
_journal_paper_doi 10.1107/S1600536807064008
_journal_volume 64
_journal_year 2008
_chemical_formula_iupac '[Cu3 Na2 (C11 H8 N2 O3)4 (C H4 O)]'
_chemical_formula_moiety 'C45 H36 Cu3 N8 Na2 O13'
_chemical_formula_sum 'C45 H36 Cu3 N8 Na2 O13'
_chemical_formula_weight 1133.42
_chemical_name_systematic
;
Poly[methanoltetrakis[\m~3~-5-(4-methoxyphenyl)pyrazole-3-
carboxylato(2-)]tricopper(II)disodium(I)
;
_space_group_IT_number 14
_symmetry_cell_setting monoclinic
_symmetry_space_group_name_Hall '-P 2yn'
_symmetry_space_group_name_H-M 'P 1 21/n 1'
_atom_sites_solution_hydrogens geom
_atom_sites_solution_primary direct
_atom_sites_solution_secondary difmap
_audit_creation_method SHELXL-97
_cell_angle_alpha 90.00
_cell_angle_beta 103.259(2)
_cell_angle_gamma 90.00
_cell_formula_units_Z 4
_cell_length_a 14.9392(19)
_cell_length_b 11.2721(14)
_cell_length_c 28.030(4)
_cell_measurement_reflns_used 25
_cell_measurement_temperature 293(2)
_cell_measurement_theta_max 27.42
_cell_measurement_theta_min 1.73
_cell_volume 4594.3(10)
_computing_cell_refinement 'APEX2 (Bruker, 2005)'
_computing_data_collection 'APEX2 (Bruker, 2005)'
_computing_data_reduction 'APEX2 (Bruker, 2005)'
_computing_molecular_graphics 'SHELXTL (Sheldrick, 1997b) and DIAMOND (Brandenburg, 1998)'
_computing_publication_material 'SHELXTL (Sheldrick, 1997b)'
_computing_structure_refinement 'SHELXL97 (Sheldrick, 1997a)'
_computing_structure_solution 'SHELXS97 (Sheldrick, 1997a)'
_diffrn_ambient_temperature 293(2)
_diffrn_measured_fraction_theta_full 0.997
_diffrn_measured_fraction_theta_max 0.997
_diffrn_measurement_device_type 'Bruker APEXII'
_diffrn_measurement_method '\w scans'
_diffrn_radiation_monochromator graphite
_diffrn_radiation_source 'fine-focus sealed tube'
_diffrn_radiation_type MoK\a
_diffrn_radiation_wavelength 0.71073
_diffrn_reflns_av_R_equivalents 0.0603
_diffrn_reflns_av_sigmaI/netI 0.0865
_diffrn_reflns_limit_h_max 19
_diffrn_reflns_limit_h_min -19
_diffrn_reflns_limit_k_max 14
_diffrn_reflns_limit_k_min -7
_diffrn_reflns_limit_l_max 36
_diffrn_reflns_limit_l_min -36
_diffrn_reflns_number 27017
_diffrn_reflns_theta_full 27.42
_diffrn_reflns_theta_max 27.42
_diffrn_reflns_theta_min 1.73
_diffrn_standards_decay_% 0
_diffrn_standards_interval_count 0
_diffrn_standards_number 0
_exptl_absorpt_coefficient_mu 1.471
_exptl_absorpt_correction_T_max 0.7777
_exptl_absorpt_correction_T_min 0.7575
_exptl_absorpt_correction_type multi-scan
_exptl_absorpt_process_details '(<i>SADABS</i>; Sheldrick, 2003)'
_exptl_crystal_colour brown
_exptl_crystal_density_diffrn 1.639
_exptl_crystal_density_method 'not measured'
_exptl_crystal_description block
_exptl_crystal_F_000 2300
_exptl_crystal_size_max 0.20
_exptl_crystal_size_mid 0.18
_exptl_crystal_size_min 0.18
_refine_diff_density_max 0.632
_refine_diff_density_min -0.460
_refine_ls_extinction_method none
_refine_ls_goodness_of_fit_ref 1.016
_refine_ls_hydrogen_treatment constr
_refine_ls_matrix_type full
_refine_ls_number_parameters 640
_refine_ls_number_reflns 10442
_refine_ls_number_restraints 0
_refine_ls_restrained_S_all 1.016
_refine_ls_R_factor_all 0.1131
_refine_ls_R_factor_gt 0.0504
_refine_ls_shift/su_max 0.001
_refine_ls_shift/su_mean 0.000
_refine_ls_structure_factor_coef Fsqd
_refine_ls_weighting_details 'calc w=1/[\s^2^(Fo^2^)+(0.0492P)^2^+0.0446P] where P=(Fo^2^+2Fc^2^)/3'
_refine_ls_weighting_scheme calc
_refine_ls_wR_factor_gt 0.1047
_refine_ls_wR_factor_ref 0.1287
_reflns_number_gt 5736
_reflns_number_total 10442
_reflns_threshold_expression >2sigma(I)
_cod_data_source_file is2241.cif
_cod_data_source_block I
_cod_depositor_comments
;
The following automatic conversions were performed:
'_symmetry_cell_setting' value 'Monoclinic' changed to 'monoclinic'
according to '/home/saulius/struct/CIF-dictionaries/cif_core.dic'
dictionary named 'cif_core.dic' version 2.4.1 from 2010-06-29.

Automatic conversion script
Id: cif_fix_enum 1527 2010-12-29 10:47:43Z saulius 

The following automatic conversions were performed:

'_symmetry_cell_setting' value 'Monoclinic' changed to 'monoclinic'
according to /home/saulius/struct/CIF-dictionaries/cif_core.dic
dictionary named 'cif_core.dic' version 2.4.1 from 2010-06-29.

Automatic conversion script
Id: cif_fix_values 1715 2011-07-08 13:25:40Z adriana 
;
_cod_original_sg_symbol_H-M 'P 21/n'
_cod_database_code 2217137
_cod_database_fobs_code 2217137

loop_
_symmetry_equiv_pos_as_xyz
'x, y, z'
'-x+1/2, y+1/2, -z+1/2'
'-x, -y, -z'
'x-1/2, -y-1/2, z-1/2'

loop_
_atom_site_type_symbol
_atom_site_label
_atom_site_fract_x
_atom_site_fract_y
_atom_site_fract_z
_atom_site_U_iso_or_equiv
_atom_site_adp_type
_atom_site_calc_flag
_atom_site_refinement_flags
_atom_site_occupancy
Cu Cu1 0.24102(4) 0.89206(4) 0.007883(16) 0.03566(15) Uani d . 1
Cu Cu2 0.21995(4) 0.85438(5) -0.127702(17) 0.03981(16) Uani d . 1
Cu Cu3 0.26870(4) 0.96721(5) 0.142677(17) 0.03766(15) Uani d . 1
Na Na1 0.09271(12) 1.38506(14) 0.20928(6) 0.0445(4) Uani d . 1
Na Na2 0.38592(12) 1.20926(16) -0.24191(6) 0.0491(5) Uani d . 1
N N21 0.2942(2) 0.9926(3) -0.03602(11) 0.0331(8) Uani d . 1
N N22 0.2824(2) 0.9723(3) -0.08417(11) 0.0350(8) Uani d . 1
N N31 0.1821(2) 1.0211(3) 0.03588(11) 0.0329(8) Uani d . 1
N N32 0.1953(2) 1.0375(3) 0.08496(11) 0.0342(8) Uani d . 1
N N41 0.3176(2) 0.8097(3) 0.06531(11) 0.0345(8) Uani d . 1
N N42 0.3224(2) 0.8453(3) 0.11176(11) 0.0330(8) Uani d . 1
N N11 0.1810(2) 0.7588(3) -0.03323(10) 0.0334(8) Uani d . 1
N N12 0.1743(2) 0.7580(3) -0.08211(11) 0.0350(8) Uani d . 1
O O002 0.4384(3) 1.2269(3) 0.17398(11) 0.0665(10) Uani d . 1
O O21 0.2702(2) 0.9444(3) -0.17502(10) 0.0519(9) Uani d . 1
O O22 0.3597(2) 1.1000(3) -0.18099(11) 0.0604(10) Uani d . 1
O O003 0.0353(3) 1.1325(3) -0.19293(12) 0.0777(12) Uani d . 1
O O31 0.2137(2) 1.0889(3) 0.17528(10) 0.0489(8) Uani d . 1
O O32 0.1214(2) 1.2466(3) 0.15958(11) 0.0620(10) Uani d . 1
O O004 0.3920(3) 0.5010(3) -0.11149(12) 0.0724(11) Uani d . 1
O O42 0.4578(2) 0.7657(3) 0.22695(10) 0.0481(8) Uani d . 1
O O41 0.3475(2) 0.8990(3) 0.20259(9) 0.0445(8) Uani d . 1
O O001 0.1488(2) 0.5579(3) 0.17536(10) 0.0614(10) Uani d . 1
O O12 0.0662(2) 0.5787(3) -0.18083(10) 0.0461(8) Uani d . 1
O O11 0.1564(2) 0.7383(3) -0.17436(9) 0.0468(8) Uani d . 1
O O01 0.2871(3) 1.3552(3) -0.23317(12) 0.0807(13) Uani d . 1
H H01D 0.2857 1.4225 -0.2525 0.097 Uiso calc R 1
C C002 0.5032(4) 1.1562(5) 0.20906(19) 0.087(2) Uani d . 1
H H00A 0.5106 1.1899 0.2412 0.130 Uiso calc R 1
H H00B 0.5614 1.1551 0.2001 0.130 Uiso calc R 1
H H00C 0.4803 1.0766 0.2091 0.130 Uiso calc R 1
C C27 0.4209(3) 1.1897(4) 0.12623(16) 0.0486(12) Uani d . 1
C C28 0.3644(3) 1.2622(4) 0.09281(16) 0.0487(12) Uani d . 1
H H28A 0.3412 1.3314 0.1034 0.058 Uiso calc R 1
C C29 0.3418(3) 1.2330(4) 0.04356(15) 0.0419(11) Uani d . 1
H H29A 0.3034 1.2829 0.0215 0.050 Uiso calc R 1
C C24 0.3753(3) 1.1310(4) 0.02669(14) 0.0351(10) Uani d . 1
C C25 0.4323(3) 1.0590(4) 0.06076(15) 0.0409(11) Uani d . 1
H H25A 0.4556 0.9899 0.0501 0.049 Uiso calc R 1
C C26 0.4555(3) 1.0872(4) 0.11036(16) 0.0475(12) Uani d . 1
H H26A 0.4939 1.0376 0.1326 0.057 Uiso calc R 1
C C23 0.3474(3) 1.0914(4) -0.02513(14) 0.0346(10) Uani d . 1
C C22 0.3686(3) 1.1343(4) -0.06771(15) 0.0402(11) Uani d . 1
H H22A 0.4036 1.2007 -0.0711 0.048 Uiso calc R 1
C C21 0.3257(3) 1.0557(4) -0.10412(14) 0.0349(10) Uani d . 1
C C20 0.3193(3) 1.0359(4) -0.15744(15) 0.0430(11) Uani d . 1
C C003 -0.0010(5) 1.0324(6) -0.22134(19) 0.107(3) Uani d . 1
H H00D -0.0124 1.0522 -0.2555 0.161 Uiso calc R 1
H H00E -0.0575 1.0087 -0.2133 0.161 Uiso calc R 1
H H00F 0.0424 0.9683 -0.2145 0.161 Uiso calc R 1
C C37 0.0562(3) 1.1217(5) -0.14285(16) 0.0526(13) Uani d . 1
C C38 0.0948(4) 1.2206(5) -0.11655(17) 0.0584(14) Uani d . 1
H H38A 0.1056 1.2888 -0.1330 0.070 Uiso calc R 1
C C39 0.1171(3) 1.2178(4) -0.06624(16) 0.0477(12) Uani d . 1
H H39A 0.1431 1.2847 -0.0490 0.057 Uiso calc R 1
C C34 0.1016(3) 1.1171(4) -0.04033(14) 0.0363(10) Uani d . 1
C C35 0.0620(3) 1.0210(4) -0.06773(15) 0.0426(11) Uani d . 1
H H35A 0.0502 0.9530 -0.0514 0.051 Uiso calc R 1
C C36 0.0388(3) 1.0215(4) -0.11856(15) 0.0482(12) Uani d . 1
H H36A 0.0120 0.9552 -0.1359 0.058 Uiso calc R 1
C C33 0.1288(3) 1.1111(4) 0.01371(14) 0.0346(10) Uani d . 1
C C32 0.1069(3) 1.1861(4) 0.04886(15) 0.0383(10) Uani d . 1
H H32A 0.0711 1.2544 0.0437 0.046 Uiso calc R 1
C C31 0.1507(3) 1.1359(4) 0.09326(14) 0.0374(11) Uani d . 1
C C30 0.1616(3) 1.1623(4) 0.14637(16) 0.0454(12) Uani d . 1
C C004 0.4011(4) 0.5693(5) -0.15262(18) 0.0808(19) Uani d . 1
H H00G 0.3997 0.5177 -0.1800 0.121 Uiso calc R 1
H H00H 0.4585 0.6114 -0.1450 0.121 Uiso calc R 1
H H00I 0.3514 0.6250 -0.1607 0.121 Uiso calc R 1
C C47 0.3925(3) 0.5600(4) -0.06895(16) 0.0492(12) Uani d . 1
C C48 0.4107(3) 0.6787(4) -0.06168(15) 0.0434(12) Uani d . 1
H H48A 0.4244 0.7250 -0.0865 0.052 Uiso calc R 1
C C49 0.4081(3) 0.7290(4) -0.01677(15) 0.0401(11) Uani d . 1
H H49A 0.4203 0.8096 -0.0120 0.048 Uiso calc R 1
C C44 0.3883(3) 0.6632(4) 0.02072(14) 0.0362(10) Uani d . 1
C C45 0.3748(4) 0.5420(4) 0.01318(16) 0.0532(13) Uani d . 1
H H45A 0.3640 0.4947 0.0385 0.064 Uiso calc R 1
C C46 0.3770(4) 0.4911(4) -0.03111(18) 0.0641(16) Uani d . 1
H H46A 0.3680 0.4098 -0.0355 0.077 Uiso calc R 1
C C43 0.3779(3) 0.7190(4) 0.06680(14) 0.0360(10) Uani d . 1
C C42 0.4218(3) 0.6984(4) 0.11475(15) 0.0414(11) Uani d . 1
H H42A 0.4667 0.6417 0.1263 0.050 Uiso calc R 1
C C41 0.3856(3) 0.7789(4) 0.14223(14) 0.0346(10) Uani d . 1
C C40 0.3996(3) 0.8143(4) 0.19402(14) 0.0389(11) Uani d . 1
C C17 0.1403(3) 0.5876(4) 0.12659(15) 0.0440(12) Uani d . 1
C C18 0.1213(3) 0.6996(4) 0.10857(15) 0.0447(12) Uani d . 1
H H18A 0.1110 0.7602 0.1292 0.054 Uiso calc R 1
C C19 0.1174(3) 0.7232(4) 0.05952(15) 0.0409(11) Uani d . 1
H H19A 0.1053 0.7999 0.0476 0.049 Uiso calc R 1
C C14 0.1313(3) 0.6344(4) 0.02838(14) 0.0342(10) Uani d . 1
C C15 0.1472(3) 0.5200(4) 0.04669(15) 0.0485(13) Uani d . 1
H H15A 0.1551 0.4584 0.0259 0.058 Uiso calc R 1
C C16 0.1514(3) 0.4969(4) 0.09585(15) 0.0516(13) Uani d . 1
H H16A 0.1618 0.4200 0.1079 0.062 Uiso calc R 1
C C13 0.1362(3) 0.6607(4) -0.02251(14) 0.0334(10) Uani d . 1
C C12 0.1005(3) 0.5983(4) -0.06540(14) 0.0393(11) Uani d . 1
H H12A 0.0667 0.5283 -0.0687 0.047 Uiso calc R 1
C C11 0.1262(3) 0.6631(4) -0.10215(14) 0.0335(10) Uani d . 1
C C10 0.1138(3) 0.6555(4) -0.15602(15) 0.0398(11) Uani d . 1
C C01 0.2282(5) 1.3529(7) -0.2013(3) 0.128(3) Uani d . 1
H H01A 0.1935 1.4253 -0.2044 0.191 Uiso calc R 1
H H01B 0.2635 1.3448 -0.1683 0.191 Uiso calc R 1
H H01C 0.1869 1.2868 -0.2093 0.191 Uiso calc R 1
C C001 0.1668(5) 0.6523(6) 0.21017(19) 0.111(3) Uani d . 1
H H00J 0.1714 0.6210 0.2425 0.166 Uiso calc R 1
H H00K 0.1176 0.7089 0.2028 0.166 Uiso calc R 1
H H00L 0.2236 0.6904 0.2087 0.166 Uiso calc R 1

loop_
_atom_site_aniso_label
_atom_site_aniso_U_11
_atom_site_aniso_U_22
_atom_site_aniso_U_33
_atom_site_aniso_U_12
_atom_site_aniso_U_13
_atom_site_aniso_U_23
Cu1 0.0578(4) 0.0319(3) 0.0185(2) 0.0002(2) 0.0113(2) -0.0008(2)
Cu2 0.0568(4) 0.0445(3) 0.0192(3) -0.0096(3) 0.0109(2) -0.0018(2)
Cu3 0.0532(4) 0.0396(3) 0.0204(3) 0.0049(3) 0.0088(2) -0.0021(2)
Na1 0.0633(13) 0.0442(11) 0.0278(9) -0.0025(9) 0.0141(9) -0.0038(7)
Na2 0.0558(12) 0.0646(13) 0.0277(9) -0.0015(9) 0.0109(8) 0.0135(8)
N21 0.043(2) 0.037(2) 0.0195(17) -0.0033(17) 0.0067(15) -0.0025(14)
N22 0.047(2) 0.038(2) 0.0234(18) -0.0057(17) 0.0135(16) 0.0001(15)
N31 0.046(2) 0.033(2) 0.0209(17) 0.0039(16) 0.0096(16) 0.0016(14)
N32 0.048(2) 0.033(2) 0.0242(18) 0.0019(17) 0.0123(16) -0.0017(14)
N41 0.050(2) 0.034(2) 0.0218(18) 0.0012(17) 0.0114(16) -0.0040(14)
N42 0.042(2) 0.037(2) 0.0190(17) 0.0013(16) 0.0040(16) -0.0016(14)
N11 0.052(2) 0.033(2) 0.0159(16) -0.0020(17) 0.0091(16) 0.0025(14)
N12 0.049(2) 0.035(2) 0.0204(17) -0.0057(17) 0.0081(16) -0.0007(14)
O002 0.086(3) 0.077(3) 0.0336(19) -0.010(2) 0.0095(19) -0.0170(17)
O21 0.076(2) 0.061(2) 0.0211(15) -0.0183(18) 0.0158(16) -0.0035(14)
O22 0.086(3) 0.062(2) 0.0399(19) -0.0145(19) 0.0266(19) 0.0114(16)
O003 0.105(3) 0.094(3) 0.030(2) -0.001(2) 0.006(2) 0.0095(19)
O31 0.072(2) 0.050(2) 0.0249(16) 0.0097(17) 0.0106(16) -0.0053(14)
O32 0.095(3) 0.051(2) 0.048(2) 0.0225(19) 0.032(2) -0.0068(16)
O004 0.110(3) 0.064(3) 0.053(2) -0.012(2) 0.038(2) -0.0275(18)
O42 0.051(2) 0.062(2) 0.0282(17) 0.0057(16) 0.0029(15) 0.0056(15)
O41 0.059(2) 0.049(2) 0.0250(16) 0.0092(16) 0.0082(15) -0.0038(13)
O001 0.095(3) 0.064(2) 0.0250(17) -0.020(2) 0.0139(18) 0.0055(15)
O12 0.058(2) 0.044(2) 0.0318(17) -0.0052(16) 0.0012(15) -0.0127(14)
O11 0.067(2) 0.053(2) 0.0201(15) -0.0161(17) 0.0102(15) -0.0055(13)
O01 0.101(3) 0.108(3) 0.042(2) 0.036(2) 0.035(2) 0.023(2)
C002 0.111(6) 0.101(5) 0.038(3) -0.004(4) -0.005(3) -0.010(3)
C27 0.060(3) 0.054(3) 0.031(3) -0.010(3) 0.007(2) -0.008(2)
C28 0.063(3) 0.041(3) 0.046(3) -0.001(2) 0.021(3) -0.019(2)
C29 0.049(3) 0.034(3) 0.043(3) 0.002(2) 0.013(2) -0.005(2)
C24 0.040(3) 0.035(3) 0.031(2) -0.006(2) 0.011(2) -0.0022(18)
C25 0.051(3) 0.036(3) 0.033(2) -0.004(2) 0.006(2) -0.0083(19)
C26 0.052(3) 0.047(3) 0.039(3) 0.000(2) 0.000(2) -0.001(2)
C23 0.041(3) 0.034(3) 0.030(2) 0.000(2) 0.011(2) -0.0007(18)
C22 0.048(3) 0.037(3) 0.038(3) -0.007(2) 0.014(2) 0.002(2)
C21 0.041(3) 0.035(3) 0.029(2) 0.000(2) 0.010(2) 0.0053(18)
C20 0.058(3) 0.042(3) 0.031(2) 0.005(2) 0.016(2) 0.007(2)
C003 0.160(7) 0.123(6) 0.032(3) -0.012(5) 0.008(4) -0.012(4)
C37 0.059(3) 0.070(4) 0.029(3) 0.012(3) 0.008(2) 0.008(2)
C38 0.073(4) 0.066(4) 0.036(3) 0.000(3) 0.010(3) 0.016(2)
C39 0.059(3) 0.044(3) 0.037(3) 0.002(2) 0.005(2) 0.003(2)
C34 0.037(3) 0.042(3) 0.029(2) 0.002(2) 0.006(2) 0.0067(19)
C35 0.051(3) 0.045(3) 0.030(2) -0.002(2) 0.006(2) 0.005(2)
C36 0.052(3) 0.058(3) 0.032(3) -0.005(2) 0.005(2) -0.005(2)
C33 0.045(3) 0.033(2) 0.027(2) 0.000(2) 0.009(2) 0.0054(18)
C32 0.046(3) 0.030(2) 0.040(3) 0.004(2) 0.013(2) 0.0040(19)
C31 0.050(3) 0.034(3) 0.032(2) -0.001(2) 0.018(2) -0.0020(19)
C30 0.061(3) 0.043(3) 0.037(3) -0.002(2) 0.021(2) -0.006(2)
C004 0.113(6) 0.092(5) 0.043(3) -0.013(4) 0.030(3) -0.021(3)
C47 0.057(3) 0.054(3) 0.040(3) -0.001(2) 0.017(2) -0.015(2)
C48 0.056(3) 0.044(3) 0.036(3) -0.001(2) 0.021(2) -0.004(2)
C49 0.046(3) 0.035(3) 0.043(3) -0.001(2) 0.019(2) -0.009(2)
C44 0.043(3) 0.035(3) 0.031(2) 0.005(2) 0.010(2) -0.0043(19)
C45 0.086(4) 0.044(3) 0.039(3) 0.002(3) 0.031(3) 0.003(2)
C46 0.109(5) 0.031(3) 0.063(4) -0.006(3) 0.042(3) -0.013(2)
C43 0.046(3) 0.032(3) 0.031(2) -0.001(2) 0.010(2) -0.0040(18)
C42 0.045(3) 0.041(3) 0.035(3) 0.008(2) 0.002(2) 0.001(2)
C41 0.041(3) 0.035(3) 0.026(2) 0.002(2) 0.006(2) 0.0028(18)
C40 0.044(3) 0.047(3) 0.024(2) -0.009(2) 0.006(2) 0.001(2)
C17 0.053(3) 0.051(3) 0.030(2) -0.010(2) 0.014(2) 0.005(2)
C18 0.061(3) 0.044(3) 0.035(3) -0.004(2) 0.023(2) -0.008(2)
C19 0.052(3) 0.035(3) 0.040(3) 0.003(2) 0.018(2) 0.002(2)
C14 0.040(3) 0.039(3) 0.024(2) -0.002(2) 0.0093(19) 0.0046(18)
C15 0.079(4) 0.036(3) 0.035(3) -0.008(2) 0.021(2) 0.002(2)
C16 0.082(4) 0.041(3) 0.036(3) -0.005(2) 0.020(3) 0.010(2)
C13 0.039(3) 0.034(3) 0.028(2) 0.0024(19) 0.0078(19) 0.0041(18)
C12 0.050(3) 0.034(3) 0.033(2) -0.010(2) 0.008(2) -0.0021(19)
C11 0.039(3) 0.036(3) 0.024(2) -0.002(2) 0.0026(19) -0.0061(18)
C10 0.048(3) 0.044(3) 0.026(2) 0.005(2) 0.005(2) -0.002(2)
C01 0.114(7) 0.161(8) 0.105(6) 0.016(5) 0.019(5) 0.005(5)
C001 0.187(8) 0.105(6) 0.038(3) -0.052(5) 0.022(4) -0.002(3)

loop_
_atom_type_symbol
_atom_type_description
_atom_type_scat_dispersion_real
_atom_type_scat_dispersion_imag
_atom_type_scat_source
C C 0.0033 0.0016 'International Tables Vol C Tables 4.2.6.8 and 6.1.1.4'
H H 0.0000 0.0000 'International Tables Vol C Tables 4.2.6.8 and 6.1.1.4'
N N 0.0061 0.0033 'International Tables Vol C Tables 4.2.6.8 and 6.1.1.4'
O O 0.0106 0.0060 'International Tables Vol C Tables 4.2.6.8 and 6.1.1.4'
Na Na 0.0362 0.0249 'International Tables Vol C Tables 4.2.6.8 and 6.1.1.4'
Cu Cu 0.3201 1.2651 'International Tables Vol C Tables 4.2.6.8 and 6.1.1.4'

loop_
_geom_angle_atom_site_label_1
_geom_angle_atom_site_label_2
_geom_angle_atom_site_label_3
_geom_angle_site_symmetry_1
_geom_angle_site_symmetry_3
_geom_angle
N31 Cu1 N21 . . 96.08(13)
N31 Cu1 N11 . . 127.78(14)
N21 Cu1 N11 . . 105.49(12)
N31 Cu1 N41 . . 104.58(13)
N21 Cu1 N41 . . 122.51(14)
N11 Cu1 N41 . . 102.60(13)
N22 Cu2 N12 . . 99.55(13)
N22 Cu2 O11 . . 177.64(13)
N12 Cu2 O11 . . 82.73(13)
N22 Cu2 O21 . . 82.16(13)
N12 Cu2 O21 . . 176.68(14)
O11 Cu2 O21 . . 95.61(12)
N42 Cu3 N32 . . 97.74(13)
N42 Cu3 O31 . . 178.72(13)
N32 Cu3 O31 . . 83.24(13)
N42 Cu3 O41 . . 82.78(13)
N32 Cu3 O41 . . 178.06(14)
O31 Cu3 O41 . . 96.28(12)
O32 Na1 O12 . 3_575 103.65(13)
O32 Na1 O001 . 1_565 100.87(13)
O12 Na1 O001 3_575 1_565 98.11(13)
O32 Na1 O41 . 2 127.59(14)
O12 Na1 O41 3_575 2 116.02(12)
O001 Na1 O41 1_565 2 105.64(12)
O32 Na1 O42 . 2 101.94(12)
O12 Na1 O42 3_575 2 83.62(11)
O001 Na1 O42 1_565 2 156.02(12)
O41 Na1 O42 2 2 53.59(10)
O22 Na2 O01 . . 94.91(14)
O22 Na2 O42 . 3_675 106.28(13)
O01 Na2 O42 . 3_675 123.62(16)
O22 Na2 O11 . 2_554 143.86(15)
O01 Na2 O11 . 2_554 88.48(12)
O42 Na2 O11 3_675 2_554 101.47(12)
O22 Na2 O12 . 2_554 114.85(12)
O01 Na2 O12 . 2_554 138.08(12)
O42 Na2 O12 3_675 2_554 77.25(11)
O11 Na2 O12 2_554 2_554 50.01(10)
N22 N21 C23 . . 107.5(3)
N22 N21 Cu1 . . 123.5(2)
C23 N21 Cu1 . . 129.0(3)
C21 N22 N21 . . 109.7(3)
C21 N22 Cu2 . . 116.0(3)
N21 N22 Cu2 . . 134.3(3)
C33 N31 N32 . . 107.3(3)
C33 N31 Cu1 . . 130.3(3)
N32 N31 Cu1 . . 122.3(2)
C31 N32 N31 . . 109.0(3)
C31 N32 Cu3 . . 114.1(3)
N31 N32 Cu3 . . 136.5(3)
N42 N41 C43 . . 107.8(3)
N42 N41 Cu1 . . 122.6(3)
C43 N41 Cu1 . . 129.3(3)
C41 N42 N41 . . 108.8(3)
C41 N42 Cu3 . . 114.9(3)
N41 N42 Cu3 . . 136.2(3)
N12 N11 C13 . . 107.0(3)
N12 N11 Cu1 . . 120.9(2)
C13 N11 Cu1 . . 132.0(2)
C11 N12 N11 . . 109.8(3)
C11 N12 Cu2 . . 114.3(3)
N11 N12 Cu2 . . 135.8(3)
C27 O002 C002 . . 116.3(4)
C20 O21 Cu2 . . 115.3(3)
C20 O22 Na2 . . 159.9(3)
C37 O003 C003 . . 118.2(4)
C30 O31 Cu3 . . 114.8(3)
C30 O32 Na1 . . 157.2(3)
C47 O004 C004 . . 117.6(4)
C40 O42 Na2 . 3_675 126.3(3)
C40 O42 Na1 . 2_545 91.1(3)
Na2 O42 Na1 3_675 2_545 105.43(13)
C40 O41 Cu3 . . 113.5(2)
C40 O41 Na1 . 2_545 92.6(2)
Cu3 O41 Na1 . 2_545 153.97(15)
C17 O001 C001 . . 117.1(4)
C17 O001 Na1 . 1_545 128.7(3)
C001 O001 Na1 . 1_545 111.2(3)
C10 O12 Na1 . 3_575 118.4(3)
C10 O12 Na2 . 2_544 81.5(3)
Na1 O12 Na2 3_575 2_544 93.58(11)
C10 O11 Cu2 . . 115.2(2)
C10 O11 Na2 . 2_544 104.8(2)
Cu2 O11 Na2 . 2_544 139.39(15)
C01 O01 Na2 . . 125.5(4)
C01 O01 H01D . . 117.2
Na2 O01 H01D . . 117.2
O002 C002 H00A . . 109.5
O002 C002 H00B . . 109.5
H00A C002 H00B . . 109.5
O002 C002 H00C . . 109.5
H00A C002 H00C . . 109.5
H00B C002 H00C . . 109.5
O002 C27 C28 . . 115.7(4)
O002 C27 C26 . . 124.7(4)
C28 C27 C26 . . 119.6(4)
C27 C28 C29 . . 120.6(4)
C27 C28 H28A . . 119.7
C29 C28 H28A . . 119.7
C24 C29 C28 . . 121.0(4)
C24 C29 H29A . . 119.5
C28 C29 H29A . . 119.5
C29 C24 C25 . . 117.7(4)
C29 C24 C23 . . 122.9(4)
C25 C24 C23 . . 119.2(4)
C24 C25 C26 . . 121.9(4)
C24 C25 H25A . . 119.1
C26 C25 H25A . . 119.1
C27 C26 C25 . . 119.2(4)
C27 C26 H26A . . 120.4
C25 C26 H26A . . 120.4
N21 C23 C22 . . 109.2(4)
N21 C23 C24 . . 118.9(3)
C22 C23 C24 . . 131.8(4)
C23 C22 C21 . . 104.5(4)
C23 C22 H22A . . 127.7
C21 C22 H22A . . 127.7
N22 C21 C22 . . 109.1(3)
N22 C21 C20 . . 112.8(4)
C22 C21 C20 . . 138.0(4)
O22 C20 O21 . . 124.7(4)
O22 C20 C21 . . 121.6(4)
O21 C20 C21 . . 113.6(4)
O003 C003 H00D . . 109.5
O003 C003 H00E . . 109.5
H00D C003 H00E . . 109.5
O003 C003 H00F . . 109.5
H00D C003 H00F . . 109.5
H00E C003 H00F . . 109.5
O003 C37 C36 . . 123.7(5)
O003 C37 C38 . . 116.2(4)
C36 C37 C38 . . 120.0(4)
C39 C38 C37 . . 120.1(4)
C39 C38 H38A . . 120.0
C37 C38 H38A . . 120.0
C38 C39 C34 . . 121.6(4)
C38 C39 H39A . . 119.2
C34 C39 H39A . . 119.2
C35 C34 C39 . . 116.7(4)
C35 C34 C33 . . 121.1(4)
C39 C34 C33 . . 122.1(4)
C34 C35 C36 . . 122.9(4)
C34 C35 H35A . . 118.6
C36 C35 H35A . . 118.6
C37 C36 C35 . . 118.8(4)
C37 C36 H36A . . 120.6
C35 C36 H36A . . 120.6
N31 C33 C32 . . 109.9(4)
N31 C33 C34 . . 120.1(4)
C32 C33 C34 . . 130.0(4)
C31 C32 C33 . . 104.3(4)
C31 C32 H32A . . 127.8
C33 C32 H32A . . 127.8
N32 C31 C32 . . 109.4(3)
N32 C31 C30 . . 113.2(4)
C32 C31 C30 . . 137.4(4)
O32 C30 O31 . . 125.1(4)
O32 C30 C31 . . 120.5(4)
O31 C30 C31 . . 114.3(4)
O004 C004 H00G . . 109.5
O004 C004 H00H . . 109.5
H00G C004 H00H . . 109.5
O004 C004 H00I . . 109.5
H00G C004 H00I . . 109.5
H00H C004 H00I . . 109.5
O004 C47 C48 . . 124.5(4)
O004 C47 C46 . . 115.5(4)
C48 C47 C46 . . 119.9(4)
C47 C48 C49 . . 119.2(4)
C47 C48 H48A . . 120.4
C49 C48 H48A . . 120.4
C44 C49 C48 . . 121.9(4)
C44 C49 H49A . . 119.0
C48 C49 H49A . . 119.0
C49 C44 C45 . . 117.6(4)
C49 C44 C43 . . 121.6(4)
C45 C44 C43 . . 120.7(4)
C46 C45 C44 . . 121.0(4)
C46 C45 H45A . . 119.5
C44 C45 H45A . . 119.5
C45 C46 C47 . . 120.2(4)
C45 C46 H46A . . 119.9
C47 C46 H46A . . 119.9
N41 C43 C42 . . 108.8(3)
N41 C43 C44 . . 119.8(4)
C42 C43 C44 . . 131.4(4)
C43 C42 C41 . . 106.0(4)
C43 C42 H42A . . 127.0
C41 C42 H42A . . 127.0
N42 C41 C42 . . 108.6(3)
N42 C41 C40 . . 113.3(4)
C42 C41 C40 . . 138.0(4)
O42 C40 O41 . . 122.6(4)
O42 C40 C41 . . 122.0(4)
O41 C40 C41 . . 115.4(4)
C18 C17 C16 . . 120.1(4)
C18 C17 O001 . . 123.6(4)
C16 C17 O001 . . 116.3(4)
C17 C18 C19 . . 120.1(4)
C17 C18 H18A . . 119.9
C19 C18 H18A . . 120.0
C14 C19 C18 . . 120.7(4)
C14 C19 H19A . . 119.6
C18 C19 H19A . . 119.6
C19 C14 C15 . . 118.7(4)
C19 C14 C13 . . 121.1(4)
C15 C14 C13 . . 120.1(4)
C14 C15 C16 . . 120.3(4)
C14 C15 H15A . . 119.8
C16 C15 H15A . . 119.8
C17 C16 C15 . . 119.9(4)
C17 C16 H16A . . 120.0
C15 C16 H16A . . 120.0
N11 C13 C12 . . 109.3(3)
N11 C13 C14 . . 120.8(3)
C12 C13 C14 . . 129.9(4)
C11 C12 C13 . . 105.0(4)
C11 C12 H12A . . 127.5
C13 C12 H12A . . 127.5
N12 C11 C12 . . 108.8(3)
N12 C11 C10 . . 113.8(4)
C12 C11 C10 . . 137.3(4)
O12 C10 O11 . . 123.6(4)
O12 C10 C11 . . 122.6(4)
O11 C10 C11 . . 113.8(4)
O01 C01 H01A . . 109.5
O01 C01 H01B . . 109.5
H01A C01 H01B . . 109.5
O01 C01 H01C . . 109.5
H01A C01 H01C . . 109.5
H01B C01 H01C . . 109.5
O001 C001 H00J . . 109.5
O001 C001 H00K . . 109.5
H00J C001 H00K . . 109.5
O001 C001 H00L . . 109.5
H00J C001 H00L . . 109.5
H00K C001 H00L . . 109.5

loop_
_geom_bond_atom_site_label_1
_geom_bond_atom_site_label_2
_geom_bond_site_symmetry_2
_geom_bond_distance
Cu1 N31 . 1.955(3)
Cu1 N21 . 1.970(3)
Cu1 N11 . 1.978(3)
Cu1 N41 . 1.979(3)
Cu2 N22 . 1.899(3)
Cu2 N12 . 1.917(3)
Cu2 O11 . 1.938(3)
Cu2 O21 . 1.952(3)
Cu3 N42 . 1.898(3)
Cu3 N32 . 1.906(3)
Cu3 O31 . 1.932(3)
Cu3 O41 . 1.973(3)
Na1 O32 . 2.199(3)
Na1 O12 3_575 2.360(4)
Na1 O001 1_565 2.402(3)
Na1 O41 2 2.431(3)
Na1 O42 2 2.489(3)
Na2 O22 . 2.212(3)
Na2 O01 . 2.262(4)
Na2 O42 3_675 2.292(4)
Na2 O11 2_554 2.309(3)
Na2 O12 2_554 2.842(3)
N21 N22 . 1.340(4)
N21 C23 . 1.361(5)
N22 C21 . 1.335(5)
N31 C33 . 1.350(5)
N31 N32 . 1.357(4)
N32 C31 . 1.341(5)
N41 N42 . 1.348(4)
N41 C43 . 1.357(5)
N42 C41 . 1.345(5)
N11 N12 . 1.351(4)
N11 C13 . 1.361(5)
N12 C11 . 1.338(5)
O002 C27 . 1.369(5)
O002 C002 . 1.450(6)
O21 C20 . 1.296(5)
O22 C20 . 1.227(5)
O003 C37 . 1.372(5)
O003 C003 . 1.415(6)
O31 C30 . 1.288(5)
O32 C30 . 1.226(5)
O004 C47 . 1.364(5)
O004 C004 . 1.419(6)
O42 C40 . 1.241(5)
O41 C40 . 1.289(5)
O001 C17 . 1.384(5)
O001 C001 . 1.427(6)
O12 C10 . 1.229(5)
O11 C10 . 1.301(5)
O01 C01 . 1.389(7)
O01 H01D . 0.9300
C002 H00A . 0.9600
C002 H00B . 0.9600
C002 H00C . 0.9600
C27 C28 . 1.377(6)
C27 C26 . 1.380(6)
C28 C29 . 1.384(5)
C28 H28A . 0.9300
C29 C24 . 1.380(5)
C29 H29A . 0.9300
C24 C25 . 1.387(6)
C24 C23 . 1.485(5)
C25 C26 . 1.390(5)
C25 H25A . 0.9300
C26 H26A . 0.9300
C23 C22 . 1.390(5)
C22 C21 . 1.392(5)
C22 H22A . 0.9300
C21 C20 . 1.492(5)
C003 H00D . 0.9600
C003 H00E . 0.9600
C003 H00F . 0.9600
C37 C36 . 1.374(6)
C37 C38 . 1.387(7)
C38 C39 . 1.373(6)
C38 H38A . 0.9300
C39 C34 . 1.395(6)
C39 H39A . 0.9300
C34 C35 . 1.381(6)
C34 C33 . 1.477(5)
C35 C36 . 1.387(5)
C35 H35A . 0.9300
C36 H36A . 0.9300
C33 C32 . 1.393(5)
C32 C31 . 1.387(5)
C32 H32A . 0.9300
C31 C30 . 1.490(5)
C004 H00G . 0.9600
C004 H00H . 0.9600
C004 H00I . 0.9600
C47 C48 . 1.371(6)
C47 C46 . 1.377(6)
C48 C49 . 1.389(5)
C48 H48A . 0.9300
C49 C44 . 1.373(5)
C49 H49A . 0.9300
C44 C45 . 1.390(6)
C44 C43 . 1.476(5)
C45 C46 . 1.375(6)
C45 H45A . 0.9300
C46 H46A . 0.9300
C43 C42 . 1.373(5)
C42 C41 . 1.378(5)
C42 H42A . 0.9300
C41 C40 . 1.473(5)
C17 C18 . 1.365(6)
C17 C16 . 1.371(6)
C18 C19 . 1.389(5)
C18 H18A . 0.9300
C19 C14 . 1.375(5)
C19 H19A . 0.9300
C14 C15 . 1.389(5)
C14 C13 . 1.475(5)
C15 C16 . 1.390(5)
C15 H15A . 0.9300
C16 H16A . 0.9300
C13 C12 . 1.389(5)
C12 C11 . 1.387(5)
C12 H12A . 0.9300
C11 C10 . 1.481(5)
C01 H01A . 0.9600
C01 H01B . 0.9600
C01 H01C . 0.9600
C001 H00J . 0.9600
C001 H00K . 0.9600
C001 H00L . 0.9600
